data_4103966
loop_
_publ_author_name
'Soo Hyuk Choi'
'Ilia A. Guzei'
'Lara C. Spencer'
'Samuel H. Gellman'

_publ_contact_author_address
;
Department of Chemistry
University of Wisconsin-Madison
1101 University Ave
Madison, WI  53706
USA
;
_publ_contact_author_email iguzei@chem.wisc.edu
_publ_contact_author_fax 608-262-0381
_publ_contact_author_name
;
Guzei, Ilia A. 
;
_publ_contact_author_phone 608-263-4694
_publ_section_title
;
 Crystallographic Characterization of Helical Secondary Structures in 2:1
 and 1:2 \a/\b-Peptides
;
_journal_name_full 'Journal of the American Chemical Society'
_journal_page_first 2917
_journal_page_last 2924
_journal_paper_doi 10.1021/ja808168y
_journal_volume 131
_journal_year 2009
_chemical_absolute_configuration ad
_chemical_formula_moiety 'C66 H103 Br N10 O14'
_chemical_formula_sum 'C66 H103 Br N10 O14'
_chemical_formula_weight 1340.49
_chemical_name_systematic
; 
 ? 
;
_space_group_IT_number 4
_symmetry_cell_setting monoclinic
_symmetry_Int_Tables_number 4
_symmetry_space_group_name_Hall 'P 2yb'
_symmetry_space_group_name_H-M 'P 1 21 1'
_atom_sites_solution_hydrogens geom
_atom_sites_solution_primary direct
_atom_sites_solution_secondary difmap
_audit_creation_method
;
manual editing of the CIF file 
created by SHELXTL Ver. 6.10
and processed with modiCIfer-09152005. 
;
_cell_angle_alpha 90.00
_cell_angle_beta 96.8006(4)
_cell_angle_gamma 90.00
_cell_formula_units_Z 2
_cell_length_a 10.3917(3)
_cell_length_b 19.5378(5)
_cell_length_c 17.2657(4)
_cell_measurement_reflns_used 40388
_cell_measurement_temperature 100(2)
_cell_measurement_theta_max 29.5778
_cell_measurement_theta_min 2.2321
_cell_volume 3480.81(16)
_computing_cell_refinement 'SAINT Ver. 6.22  (Bruker-AXS, 2003)'
_computing_data_collection 'SMART Ver. 5.622 (Bruker-AXS, 2003)'
_computing_data_reduction 'SAINT Ver. 6.22'
_computing_molecular_graphics 'SHELXTL Ver. 6.10'
_computing_publication_material 'SHELXTL Ver. 6.10'
_computing_structure_refinement 'SHELXTL Ver. 6.10'
_computing_structure_solution 'SHELXTL Ver. 6.10 (Bruker-AXS, 2003)'
_diffrn_ambient_temperature 100(2)
_diffrn_measured_fraction_theta_full 0.982
_diffrn_measured_fraction_theta_max 0.982
_diffrn_measurement_device_type 'Bruker CCD-1000 area detector'
_diffrn_measurement_method '0.30\% \w scans'
_diffrn_radiation_monochromator graphite
_diffrn_radiation_source 'fine-focus sealed tube'
_diffrn_radiation_type Mo-K\a
_diffrn_radiation_wavelength 0.71073
_diffrn_reflns_av_R_equivalents 0.0182
_diffrn_reflns_av_sigmaI/netI 0.0178
_diffrn_reflns_limit_h_max 14
_diffrn_reflns_limit_h_min -14
_diffrn_reflns_limit_k_max 26
_diffrn_reflns_limit_k_min -26
_diffrn_reflns_limit_l_max 23
_diffrn_reflns_limit_l_min -23
_diffrn_reflns_number 63501
_diffrn_reflns_theta_full 29.59
_diffrn_reflns_theta_max 29.59
_diffrn_reflns_theta_min 2.08
_diffrn_standards_number 0
_exptl_absorpt_coefficient_mu 0.659
_exptl_absorpt_correction_T_max 0.9192
_exptl_absorpt_correction_T_min 0.7925
_exptl_absorpt_correction_type multi-scan
_exptl_absorpt_process_details
;
SADABS  (Bruker-AXS, 2003)
;
_exptl_crystal_colour colorless
_exptl_crystal_density_diffrn 1.279
_exptl_crystal_density_method 'not measured'
_exptl_crystal_description block
_exptl_crystal_F_000 1432
_exptl_crystal_size_max 0.37
_exptl_crystal_size_mid 0.35
_exptl_crystal_size_min 0.13
_refine_diff_density_max 0.777
_refine_diff_density_min -0.366
_refine_diff_density_rms 0.059
_refine_ls_abs_structure_details 'Flack H D (1983), Acta Cryst. A39, 876-881'
_refine_ls_abs_structure_Flack -0.004(3)
_refine_ls_extinction_method none
_refine_ls_goodness_of_fit_ref 1.051
_refine_ls_hydrogen_treatment constr
_refine_ls_matrix_type full
_refine_ls_number_parameters 831
_refine_ls_number_reflns 18760
_refine_ls_number_restraints 1
_refine_ls_restrained_S_all 1.051
_refine_ls_R_factor_all 0.0368
_refine_ls_R_factor_gt 0.0352
_refine_ls_shift/su_max 0.001
_refine_ls_shift/su_mean 0.000
_refine_ls_structure_factor_coef Fsqd
_refine_ls_weighting_details 'calc w=1/[\s^2^(Fo^2^)+(0.0656P)^2^+0.7996P] where P=(Fo^2^+2Fc^2^)/3'
_refine_ls_weighting_scheme calc
_refine_ls_wR_factor_gt 0.0943
_refine_ls_wR_factor_ref 0.0960
_reflns_number_gt 18128
_reflns_number_total 18760
_reflns_threshold_expression I>2\s(I)
_cod_data_source_file ja808168y_si_009.cif
_cod_data_source_block gellman70
_cod_original_sg_symbol_Hall 'P 2yb       '
_cod_original_sg_symbol_H-M 'P 1 21 1 '
_cod_database_code 4103966

loop_
_symmetry_equiv_pos_as_xyz
'x, y, z'
'-x, y+1/2, -z'

loop_
_atom_site_label
_atom_site_type_symbol
_atom_site_fract_x
_atom_site_fract_y
_atom_site_fract_z
_atom_site_U_iso_or_equiv
_atom_site_adp_type
_atom_site_occupancy
_atom_site_symmetry_multiplicity
_atom_site_calc_flag
_atom_site_refinement_flags
Br1 Br 0.858008(15) 0.348642(9) -0.368066(9) 0.02701(4) Uani 1 1 d .
O1 O -0.03963(12) -0.04634(8) 1.05293(7) 0.0295(3) Uani 1 1 d .
O2 O 0.04374(12) -0.05441(7) 0.93640(8) 0.0289(3) Uani 1 1 d .
O3 O -0.14582(11) 0.02921(6) 0.74768(7) 0.0225(2) Uani 1 1 d .
O4 O 0.20591(13) 0.10339(7) 0.74403(7) 0.0269(3) Uani 1 1 d .
O5 O 0.21901(11) -0.04863(6) 0.61645(7) 0.0218(2) Uani 1 1 d .
O6 O 0.08660(11) 0.06450(6) 0.45735(7) 0.0220(2) Uani 1 1 d .
O7 O 0.49399(12) 0.13866(6) 0.50612(7) 0.0235(2) Uani 1 1 d .
O8 O 0.47186(12) -0.02332(6) 0.34437(7) 0.0238(2) Uani 1 1 d .
O9 O 0.40106(12) 0.13443(7) 0.21083(7) 0.0242(2) Uani 1 1 d .
O10 O 0.80572(14) 0.11683(8) 0.21858(8) 0.0327(3) Uani 1 1 d .
O11 O 0.64319(16) 0.03723(8) 0.01171(8) 0.0379(3) Uani 1 1 d .
O12 O 0.40605(14) 0.10820(9) -0.07406(8) 0.0351(3) Uani 1 1 d .
O13 O 0.56721(13) 0.17272(7) -0.10858(7) 0.0270(3) Uani 1 1 d .
N1 N -0.16964(13) -0.03378(8) 0.94264(8) 0.0219(3) Uani 1 1 d .
H1 H -0.2310 -0.0268 0.9727 0.026 Uiso 1 1 calc R
N2 N -0.10678(13) 0.08290(7) 0.86432(8) 0.0219(3) Uani 1 1 d .
H2 H -0.1229 0.0825 0.9132 0.026 Uiso 1 1 calc R
N3 N 0.18758(13) 0.02257(7) 0.83548(8) 0.0211(2) Uani 1 1 d .
H3 H 0.1599 0.0133 0.8806 0.025 Uiso 1 1 calc R
N4 N 0.01537(12) -0.01569(7) 0.63434(7) 0.0169(2) Uani 1 1 d .
H4 H -0.0399 -0.0096 0.6686 0.020 Uiso 1 1 calc R
N5 N 0.12379(13) 0.10450(7) 0.58116(8) 0.0186(2) Uani 1 1 d .
H5 H 0.1143 0.0966 0.6303 0.022 Uiso 1 1 calc R
N6 N 0.41175(12) 0.05099(7) 0.57060(8) 0.0182(2) Uani 1 1 d .
H6 H 0.3603 0.0391 0.6053 0.022 Uiso 1 1 calc R
N7 N 0.30478(12) 0.04090(7) 0.37527(7) 0.0177(2) Uani 1 1 d .
H7 H 0.2576 0.0536 0.4118 0.021 Uiso 1 1 calc R
N8 N 0.47762(13) 0.14254(7) 0.33902(8) 0.0196(2) Uani 1 1 d .
H8 H 0.4595 0.1351 0.3868 0.024 Uiso 1 1 calc R
N9 N 0.67859(14) 0.03202(7) 0.25717(8) 0.0223(3) Uani 1 1 d .
H9 H 0.6331 0.0176 0.2938 0.027 Uiso 1 1 calc R
N10 N 0.52904(13) 0.10853(7) 0.07895(8) 0.0197(2) Uani 1 1 d .
H10 H 0.4838 0.1140 0.1185 0.024 Uiso 1 1 calc R
C1 C 0.1778(2) -0.0943(2) 1.08798(19) 0.0787(13) Uani 1 1 d .
H1A H 0.1338 -0.1384 1.0912 0.118 Uiso 1 1 calc R
H1B H 0.2527 -0.0922 1.1281 0.118 Uiso 1 1 calc R
H1C H 0.2071 -0.0894 1.0364 0.118 Uiso 1 1 calc R
C2 C 0.1395(4) 0.0332(2) 1.08325(17) 0.0892(16) Uani 1 1 d .
H2A H 0.1583 0.0349 1.0290 0.134 Uiso 1 1 calc R
H2B H 0.2192 0.0419 1.1182 0.134 Uiso 1 1 calc R
H2C H 0.0749 0.0683 1.0915 0.134 Uiso 1 1 calc R
C3 C 0.0473(2) -0.04050(16) 1.18304(13) 0.0508(7) Uani 1 1 d .
H3A H -0.0064 -0.0006 1.1918 0.076 Uiso 1 1 calc R
H3B H 0.1253 -0.0402 1.2210 0.076 Uiso 1 1 calc R
H3C H -0.0021 -0.0825 1.1893 0.076 Uiso 1 1 calc R
C4 C 0.0862(2) -0.03766(16) 1.10059(13) 0.0504(7) Uani 1 1 d .
C5 C -0.04723(16) -0.04556(9) 0.97476(10) 0.0236(3) Uani 1 1 d .
C6 C -0.20044(14) -0.03266(8) 0.85864(9) 0.0194(3) Uani 1 1 d .
H6A H -0.1608 -0.0743 0.8376 0.023 Uiso 1 1 calc R
C7 C -0.34710(16) -0.03791(10) 0.83736(11) 0.0280(3) Uani 1 1 d .
H7A H -0.3777 -0.0818 0.8557 0.042 Uiso 1 1 calc R
H7B H -0.3680 -0.0349 0.7806 0.042 Uiso 1 1 calc R
H7C H -0.3896 -0.0004 0.8621 0.042 Uiso 1 1 calc R
C8 C -0.14750(14) 0.02991(8) 0.81885(9) 0.0192(3) Uani 1 1 d .
C9 C -0.03703(15) 0.14137(8) 0.83730(10) 0.0219(3) Uani 1 1 d .
H9A H -0.0558 0.1446 0.7793 0.026 Uiso 1 1 calc R
C10 C -0.07103(18) 0.20973(10) 0.87321(12) 0.0299(4) Uani 1 1 d .
H10A H -0.0705 0.2059 0.9304 0.036 Uiso 1 1 calc R
H10B H -0.1569 0.2264 0.8499 0.036 Uiso 1 1 calc R
C11 C 0.03852(19) 0.25688(10) 0.85220(13) 0.0330(4) Uani 1 1 d .
H11A H 0.0157 0.2774 0.7999 0.040 Uiso 1 1 calc R
H11B H 0.0547 0.2942 0.8910 0.040 Uiso 1 1 calc R
C12 C 0.15860(18) 0.21072(9) 0.85299(12) 0.0280(3) Uani 1 1 d .
H12A H 0.2232 0.2222 0.8979 0.034 Uiso 1 1 calc R
H12B H 0.1992 0.2168 0.8044 0.034 Uiso 1 1 calc R
C13 C 0.11147(15) 0.13641(8) 0.85962(9) 0.0209(3) Uani 1 1 d .
H13 H 0.1296 0.1212 0.9152 0.025 Uiso 1 1 calc R
C14 C 0.17357(15) 0.08628(9) 0.80808(9) 0.0209(3) Uani 1 1 d .
C15 C 0.24586(15) -0.03213(9) 0.79504(9) 0.0209(3) Uani 1 1 d .
H15 H 0.3112 -0.0120 0.7634 0.025 Uiso 1 1 calc R
C16 C 0.31249(17) -0.08596(11) 0.85016(10) 0.0290(3) Uani 1 1 d .
H16A H 0.3970 -0.0693 0.8757 0.035 Uiso 1 1 calc R
H16B H 0.2573 -0.0993 0.8906 0.035 Uiso 1 1 calc R
C17 C 0.33013(17) -0.14537(12) 0.79483(11) 0.0329(4) Uani 1 1 d .
H17A H 0.3476 -0.1887 0.8240 0.040 Uiso 1 1 calc R
H17B H 0.4021 -0.1363 0.7635 0.040 Uiso 1 1 calc R
C18 C 0.19915(16) -0.14846(10) 0.74270(10) 0.0270(3) Uani 1 1 d .
H18A H 0.1388 -0.1800 0.7651 0.032 Uiso 1 1 calc R
H18B H 0.2113 -0.1644 0.6896 0.032 Uiso 1 1 calc R
C19 C 0.14577(14) -0.07386(8) 0.74027(9) 0.0178(3) Uani 1 1 d .
H19 H 0.0600 -0.0731 0.7612 0.021 Uiso 1 1 calc R
C20 C 0.13065(14) -0.04520(7) 0.65835(9) 0.0169(2) Uani 1 1 d .
C21 C -0.02175(14) 0.00661(8) 0.55387(9) 0.0185(3) Uani 1 1 d .
C22 C -0.03115(18) -0.05495(10) 0.49828(10) 0.0278(3) Uani 1 1 d .
H22A H 0.0536 -0.0773 0.5006 0.042 Uiso 1 1 calc R
H22B H -0.0582 -0.0393 0.4449 0.042 Uiso 1 1 calc R
H22C H -0.0949 -0.0876 0.5139 0.042 Uiso 1 1 calc R
C23 C -0.15411(15) 0.04197(10) 0.55135(10) 0.0252(3) Uani 1 1 d .
H23A H -0.2181 0.0093 0.5667 0.038 Uiso 1 1 calc R
H23B H -0.1815 0.0583 0.4983 0.038 Uiso 1 1 calc R
H23C H -0.1472 0.0809 0.5875 0.038 Uiso 1 1 calc R
C24 C 0.07179(13) 0.06029(8) 0.52710(9) 0.0171(3) Uani 1 1 d .
C25 C 0.19530(15) 0.16497(8) 0.56211(9) 0.0188(3) Uani 1 1 d .
H25 H 0.1894 0.1689 0.5040 0.023 Uiso 1 1 calc R
C26 C 0.14089(19) 0.23138(9) 0.59451(12) 0.0297(4) Uani 1 1 d .
H26A H 0.0780 0.2533 0.5545 0.036 Uiso 1 1 calc R
H26B H 0.0968 0.2213 0.6410 0.036 Uiso 1 1 calc R
C27 C 0.2586(2) 0.27845(9) 0.61632(13) 0.0322(4) Uani 1 1 d .
H27A H 0.2451 0.3234 0.5902 0.039 Uiso 1 1 calc R
H27B H 0.2731 0.2858 0.6734 0.039 Uiso 1 1 calc R
C28 C 0.37405(17) 0.24117(8) 0.58819(10) 0.0232(3) Uani 1 1 d .
H28A H 0.3834 0.2532 0.5334 0.028 Uiso 1 1 calc R
H28B H 0.4556 0.2525 0.6214 0.028 Uiso 1 1 calc R
C29 C 0.33982(14) 0.16566(8) 0.59562(8) 0.0169(2) Uani 1 1 d .
H29 H 0.3480 0.1529 0.6521 0.020 Uiso 1 1 calc R
C30 C 0.42237(14) 0.11786(8) 0.55329(9) 0.0173(3) Uani 1 1 d .
C31 C 0.48180(13) -0.00233(8) 0.53432(9) 0.0171(3) Uani 1 1 d .
H31 H 0.5553 0.0192 0.5107 0.021 Uiso 1 1 calc R
C32 C 0.53624(15) -0.05729(8) 0.59199(9) 0.0205(3) Uani 1 1 d .
H32A H 0.4707 -0.0724 0.6255 0.025 Uiso 1 1 calc R
H32B H 0.6141 -0.0408 0.6253 0.025 Uiso 1 1 calc R
C33 C 0.57011(16) -0.11475(8) 0.53772(10) 0.0234(3) Uani 1 1 d .
H33A H 0.5784 -0.1591 0.5656 0.028 Uiso 1 1 calc R
H33B H 0.6523 -0.1048 0.5162 0.028 Uiso 1 1 calc R
C34 C 0.45530(17) -0.11594(8) 0.47264(10) 0.0241(3) Uani 1 1 d .
H34A H 0.3901 -0.1502 0.4845 0.029 Uiso 1 1 calc R
H34B H 0.4854 -0.1277 0.4220 0.029 Uiso 1 1 calc R
C35 C 0.39645(14) -0.04320(8) 0.46969(9) 0.0170(2) Uani 1 1 d .
H35 H 0.3058 -0.0458 0.4835 0.020 Uiso 1 1 calc R
C36 C 0.39480(14) -0.00877(8) 0.39069(9) 0.0175(3) Uani 1 1 d .
C37 C 0.28482(15) 0.07366(8) 0.29920(9) 0.0196(3) Uani 1 1 d .
H37 H 0.2748 0.0364 0.2592 0.024 Uiso 1 1 calc R
C38 C 0.15750(16) 0.11406(11) 0.29148(11) 0.0293(4) Uani 1 1 d .
H38A H 0.0863 0.0836 0.3013 0.044 Uiso 1 1 calc R
H38B H 0.1405 0.1329 0.2387 0.044 Uiso 1 1 calc R
H38C H 0.1643 0.1515 0.3295 0.044 Uiso 1 1 calc R
C39 C 0.39539(15) 0.11948(8) 0.28000(9) 0.0190(3) Uani 1 1 d .
C40 C 0.59664(15) 0.17965(8) 0.32875(9) 0.0202(3) Uani 1 1 d .
H40 H 0.5890 0.1994 0.2750 0.024 Uiso 1 1 calc R
C41 C 0.62667(19) 0.23785(9) 0.38915(11) 0.0277(3) Uani 1 1 d .
H41A H 0.6200 0.2830 0.3630 0.033 Uiso 1 1 calc R
H41B H 0.5650 0.2366 0.4287 0.033 Uiso 1 1 calc R
C42 C 0.7657(2) 0.22537(10) 0.42759(11) 0.0336(4) Uani 1 1 d .
H42A H 0.8135 0.2691 0.4356 0.040 Uiso 1 1 calc R
H42B H 0.7653 0.2023 0.4786 0.040 Uiso 1 1 calc R
C43 C 0.82778(17) 0.17955(10) 0.37063(11) 0.0289(3) Uani 1 1 d .
H43A H 0.8575 0.2066 0.3276 0.035 Uiso 1 1 calc R
H43B H 0.9020 0.1537 0.3975 0.035 Uiso 1 1 calc R
C44 C 0.71690(15) 0.13176(8) 0.34060(9) 0.0213(3) Uani 1 1 d .
H44 H 0.7041 0.0978 0.3823 0.026 Uiso 1 1 calc R
C45 C 0.73884(15) 0.09309(8) 0.26662(10) 0.0214(3) Uani 1 1 d .
C46 C 0.68537(16) -0.01097(8) 0.18943(10) 0.0215(3) Uani 1 1 d .
H46 H 0.7628 0.0031 0.1640 0.026 Uiso 1 1 calc R
C47 C 0.69768(18) -0.08744(9) 0.20896(11) 0.0265(3) Uani 1 1 d .
H47A H 0.7862 -0.0990 0.2331 0.032 Uiso 1 1 calc R
H47B H 0.6343 -0.1016 0.2444 0.032 Uiso 1 1 calc R
C48 C 0.66804(19) -0.12059(9) 0.12907(12) 0.0296(4) Uani 1 1 d .
H48A H 0.6460 -0.1696 0.1339 0.036 Uiso 1 1 calc R
H48B H 0.7428 -0.1166 0.0987 0.036 Uiso 1 1 calc R
C49 C 0.5516(2) -0.08002(10) 0.09058(12) 0.0316(4) Uani 1 1 d .
H49A H 0.4695 -0.1019 0.1010 0.038 Uiso 1 1 calc R
H49B H 0.5534 -0.0775 0.0334 0.038 Uiso 1 1 calc R
C50 C 0.56386(16) -0.00735(8) 0.12724(10) 0.0231(3) Uani 1 1 d .
H50 H 0.4852 0.0030 0.1534 0.028 Uiso 1 1 calc R
C51 C 0.58150(16) 0.04753(9) 0.06762(9) 0.0236(3) Uani 1 1 d .
C52 C 0.54479(18) 0.16645(9) 0.02733(9) 0.0238(3) Uani 1 1 d .
C53 C 0.4524(3) 0.22253(10) 0.04725(12) 0.0383(5) Uani 1 1 d .
H53A H 0.3630 0.2057 0.0382 0.058 Uiso 1 1 calc R
H53B H 0.4618 0.2626 0.0142 0.058 Uiso 1 1 calc R
H53C H 0.4728 0.2354 0.1022 0.058 Uiso 1 1 calc R
C54 C 0.6852(2) 0.19216(13) 0.03860(11) 0.0393(5) Uani 1 1 d .
H54A H 0.7103 0.2030 0.0937 0.059 Uiso 1 1 calc R
H54B H 0.6925 0.2334 0.0070 0.059 Uiso 1 1 calc R
H54C H 0.7427 0.1565 0.0222 0.059 Uiso 1 1 calc R
C55 C 0.49822(16) 0.14339(9) -0.05647(9) 0.0223(3) Uani 1 1 d .
C56 C 0.52072(17) 0.15890(9) -0.19008(9) 0.0249(3) Uani 1 1 d .
H56A H 0.4271 0.1692 -0.2009 0.030 Uiso 1 1 calc R
H56B H 0.5346 0.1102 -0.2027 0.030 Uiso 1 1 calc R
C57 C 0.59715(15) 0.20435(8) -0.23741(9) 0.0204(3) Uani 1 1 d .
C58 C 0.67888(16) 0.17728(8) -0.28792(9) 0.0220(3) Uani 1 1 d .
H58 H 0.6828 0.1291 -0.2949 0.026 Uiso 1 1 calc R
C59 C 0.75525(16) 0.22016(9) -0.32852(9) 0.0231(3) Uani 1 1 d .
H59 H 0.8110 0.2015 -0.3629 0.028 Uiso 1 1 calc R
C60 C 0.74845(15) 0.29018(8) -0.31786(9) 0.0204(3) Uani 1 1 d .
C61 C 0.66368(16) 0.31891(9) -0.26998(9) 0.0229(3) Uani 1 1 d .
H61 H 0.6571 0.3672 -0.2649 0.027 Uiso 1 1 calc R
C62 C 0.58943(16) 0.27559(9) -0.23001(9) 0.0225(3) Uani 1 1 d .
H62 H 0.5320 0.2946 -0.1968 0.027 Uiso 1 1 calc R
O14 O 0.12180(19) 0.29472(10) 0.22132(11) 0.0515(4) Uani 1 1 d .
C63 C 0.1350(2) 0.30413(14) 0.35758(16) 0.0460(6) Uani 1 1 d .
H63A H 0.0791 0.3447 0.3526 0.069 Uiso 1 1 calc R
H63B H 0.1944 0.3071 0.4060 0.069 Uiso 1 1 calc R
H63C H 0.0815 0.2629 0.3587 0.069 Uiso 1 1 calc R
C64 C 0.2115(2) 0.30058(12) 0.28949(15) 0.0423(5) Uani 1 1 d .
H64A H 0.2646 0.3424 0.2870 0.051 Uiso 1 1 calc R
H64B H 0.2701 0.2605 0.2945 0.051 Uiso 1 1 calc R
C65 C 0.1751(3) 0.27437(15) 0.15459(17) 0.0534(6) Uani 1 1 d .
H65A H 0.2244 0.2313 0.1650 0.064 Uiso 1 1 calc R
H65B H 0.2353 0.3099 0.1397 0.064 Uiso 1 1 calc R
C66 C 0.0676(4) 0.2636(2) 0.0894(2) 0.0732(10) Uani 1 1 d .
H66A H 0.0115 0.2263 0.1031 0.110 Uiso 1 1 calc R
H66B H 0.1047 0.2518 0.0415 0.110 Uiso 1 1 calc R
H66C H 0.0167 0.3058 0.0810 0.110 Uiso 1 1 calc R

loop_
_atom_site_aniso_label
_atom_site_aniso_U_11
_atom_site_aniso_U_22
_atom_site_aniso_U_33
_atom_site_aniso_U_23
_atom_site_aniso_U_13
_atom_site_aniso_U_12
Br1 0.02701(7) 0.03051(8) 0.02433(8) 0.00687(6) 0.00645(5) -0.00235(7)
O1 0.0257(6) 0.0400(7) 0.0222(6) 0.0035(5) 0.0000(4) -0.0087(5)
O2 0.0193(5) 0.0374(7) 0.0309(6) 0.0077(5) 0.0070(5) -0.0014(5)
O3 0.0218(5) 0.0296(6) 0.0168(5) -0.0022(4) 0.0047(4) 0.0007(4)
O4 0.0294(6) 0.0339(7) 0.0178(5) 0.0034(5) 0.0046(4) -0.0076(5)
O5 0.0191(5) 0.0260(6) 0.0221(5) 0.0007(4) 0.0095(4) 0.0003(4)
O6 0.0215(5) 0.0304(6) 0.0149(5) 0.0002(4) 0.0051(4) -0.0016(4)
O7 0.0298(6) 0.0226(6) 0.0197(5) 0.0007(4) 0.0100(4) -0.0065(4)
O8 0.0270(6) 0.0221(5) 0.0246(6) 0.0003(4) 0.0132(4) 0.0030(4)
O9 0.0284(6) 0.0307(6) 0.0148(5) 0.0048(4) 0.0078(4) 0.0053(5)
O10 0.0361(7) 0.0353(7) 0.0297(7) 0.0007(5) 0.0160(5) -0.0099(6)
O11 0.0514(8) 0.0400(8) 0.0268(7) 0.0067(6) 0.0233(6) 0.0194(6)
O12 0.0337(7) 0.0507(9) 0.0198(6) 0.0056(6) -0.0008(5) -0.0176(6)
O13 0.0331(6) 0.0356(7) 0.0122(5) 0.0018(4) 0.0022(4) -0.0119(5)
N1 0.0193(6) 0.0289(7) 0.0185(6) -0.0019(5) 0.0069(5) -0.0017(5)
N2 0.0237(6) 0.0254(6) 0.0170(6) -0.0014(5) 0.0045(5) -0.0037(5)
N3 0.0218(6) 0.0252(6) 0.0174(6) -0.0009(5) 0.0068(5) -0.0040(5)
N4 0.0163(5) 0.0197(6) 0.0155(6) 0.0004(4) 0.0055(4) -0.0013(4)
N5 0.0208(6) 0.0203(6) 0.0154(6) 0.0012(4) 0.0049(4) -0.0032(5)
N6 0.0197(5) 0.0174(6) 0.0190(6) 0.0009(5) 0.0088(4) -0.0011(4)
N7 0.0208(6) 0.0200(6) 0.0131(5) 0.0015(4) 0.0057(4) 0.0016(4)
N8 0.0240(6) 0.0211(6) 0.0150(6) 0.0033(5) 0.0076(4) 0.0003(5)
N9 0.0276(6) 0.0214(6) 0.0199(6) 0.0029(5) 0.0117(5) 0.0022(5)
N10 0.0239(6) 0.0223(6) 0.0139(6) 0.0012(5) 0.0067(4) 0.0018(5)
C1 0.0260(10) 0.152(4) 0.0597(17) 0.062(2) 0.0109(10) 0.0171(15)
C2 0.114(3) 0.112(3) 0.0336(13) 0.0281(15) -0.0241(15) -0.088(3)
C3 0.0495(13) 0.0726(17) 0.0269(10) 0.0158(10) -0.0095(9) -0.0335(12)
C4 0.0367(11) 0.0798(18) 0.0307(10) 0.0269(11) -0.0122(8) -0.0322(12)
C5 0.0237(7) 0.0244(7) 0.0229(7) 0.0037(6) 0.0040(6) -0.0055(6)
C6 0.0174(6) 0.0236(7) 0.0180(7) -0.0027(5) 0.0056(5) -0.0022(5)
C7 0.0184(7) 0.0400(10) 0.0259(8) -0.0027(7) 0.0045(6) -0.0060(6)
C8 0.0142(6) 0.0248(7) 0.0194(7) -0.0009(5) 0.0051(5) 0.0008(5)
C9 0.0211(7) 0.0224(7) 0.0217(7) 0.0014(6) 0.0011(5) -0.0028(5)
C10 0.0288(8) 0.0259(8) 0.0336(9) -0.0019(7) -0.0020(7) 0.0007(6)
C11 0.0331(9) 0.0243(8) 0.0398(10) 0.0031(7) -0.0027(7) -0.0029(7)
C12 0.0277(8) 0.0225(8) 0.0326(9) 0.0025(6) -0.0014(7) -0.0059(6)
C13 0.0206(6) 0.0227(7) 0.0191(7) 0.0018(5) 0.0004(5) -0.0031(5)
C14 0.0177(6) 0.0275(8) 0.0171(7) -0.0002(6) 0.0002(5) -0.0062(5)
C15 0.0171(6) 0.0281(8) 0.0182(7) 0.0008(6) 0.0047(5) -0.0009(5)
C16 0.0223(7) 0.0421(10) 0.0223(8) 0.0045(7) 0.0017(6) 0.0097(7)
C17 0.0284(7) 0.0396(10) 0.0317(8) 0.0073(8) 0.0077(6) 0.0164(8)
C18 0.0293(7) 0.0210(7) 0.0314(8) 0.0046(7) 0.0068(6) 0.0058(7)
C19 0.0167(6) 0.0197(6) 0.0176(7) 0.0025(5) 0.0049(5) 0.0000(5)
C20 0.0184(6) 0.0145(6) 0.0184(6) -0.0014(5) 0.0051(5) -0.0018(5)
C21 0.0184(6) 0.0227(7) 0.0150(6) -0.0001(5) 0.0037(5) -0.0032(5)
C22 0.0352(9) 0.0297(8) 0.0187(7) -0.0060(6) 0.0050(6) -0.0105(7)
C23 0.0151(6) 0.0372(9) 0.0234(8) 0.0061(6) 0.0029(5) 0.0011(6)
C24 0.0130(5) 0.0217(7) 0.0170(6) 0.0019(5) 0.0035(5) 0.0006(5)
C25 0.0203(6) 0.0181(6) 0.0183(7) 0.0016(5) 0.0040(5) -0.0014(5)
C26 0.0305(8) 0.0215(8) 0.0386(10) 0.0005(7) 0.0108(7) 0.0039(6)
C27 0.0418(10) 0.0173(7) 0.0394(10) -0.0036(7) 0.0126(8) -0.0002(7)
C28 0.0306(8) 0.0163(7) 0.0227(8) -0.0001(5) 0.0036(6) -0.0054(6)
C29 0.0217(6) 0.0159(6) 0.0132(6) 0.0002(5) 0.0025(5) -0.0021(5)
C30 0.0175(6) 0.0188(6) 0.0154(6) -0.0010(5) 0.0015(5) -0.0032(5)
C31 0.0149(6) 0.0188(6) 0.0183(6) -0.0001(5) 0.0053(5) 0.0000(5)
C32 0.0186(6) 0.0229(7) 0.0201(7) 0.0025(5) 0.0030(5) 0.0021(5)
C33 0.0231(7) 0.0211(7) 0.0260(8) 0.0009(6) 0.0032(6) 0.0046(5)
C34 0.0300(8) 0.0178(7) 0.0236(8) 0.0014(6) -0.0010(6) 0.0025(6)
C35 0.0179(6) 0.0162(6) 0.0175(6) 0.0013(5) 0.0042(5) -0.0002(5)
C36 0.0190(6) 0.0162(6) 0.0180(7) -0.0004(5) 0.0047(5) -0.0030(5)
C37 0.0205(6) 0.0246(7) 0.0143(6) 0.0017(5) 0.0040(5) 0.0016(5)
C38 0.0221(7) 0.0406(10) 0.0257(8) 0.0098(7) 0.0044(6) 0.0078(7)
C39 0.0212(6) 0.0193(6) 0.0178(7) 0.0024(5) 0.0080(5) 0.0062(5)
C40 0.0239(7) 0.0188(7) 0.0192(7) 0.0040(5) 0.0081(5) 0.0006(5)
C41 0.0381(9) 0.0190(7) 0.0289(8) -0.0019(6) 0.0157(7) -0.0074(6)
C42 0.0449(11) 0.0306(9) 0.0242(8) -0.0017(7) 0.0000(7) -0.0082(8)
C43 0.0267(8) 0.0324(9) 0.0263(8) 0.0036(7) -0.0023(6) -0.0050(6)
C44 0.0232(7) 0.0211(7) 0.0196(7) 0.0046(5) 0.0025(5) -0.0002(5)
C45 0.0201(6) 0.0237(7) 0.0208(7) 0.0046(6) 0.0042(5) 0.0025(5)
C46 0.0249(7) 0.0190(7) 0.0223(7) 0.0033(5) 0.0098(6) 0.0031(5)
C47 0.0314(8) 0.0204(7) 0.0299(8) 0.0063(6) 0.0122(6) 0.0063(6)
C48 0.0343(9) 0.0201(7) 0.0375(10) -0.0004(7) 0.0166(7) 0.0044(6)
C49 0.0365(9) 0.0249(8) 0.0340(9) -0.0027(7) 0.0061(7) 0.0007(7)
C50 0.0265(7) 0.0213(7) 0.0233(7) 0.0032(6) 0.0101(6) 0.0049(6)
C51 0.0268(7) 0.0276(8) 0.0176(7) 0.0028(6) 0.0079(6) 0.0057(6)
C52 0.0347(8) 0.0225(7) 0.0147(7) 0.0011(5) 0.0054(6) -0.0021(6)
C53 0.0632(14) 0.0264(9) 0.0267(9) 0.0037(7) 0.0103(9) 0.0098(9)
C54 0.0450(11) 0.0524(12) 0.0197(8) 0.0014(8) 0.0002(7) -0.0266(9)
C55 0.0251(7) 0.0263(7) 0.0157(7) 0.0033(5) 0.0037(5) 0.0003(6)
C56 0.0302(8) 0.0308(8) 0.0133(7) 0.0017(6) 0.0017(5) -0.0081(6)
C57 0.0222(7) 0.0252(7) 0.0133(6) 0.0038(5) 0.0004(5) -0.0011(5)
C58 0.0286(7) 0.0201(7) 0.0173(7) 0.0017(5) 0.0026(5) 0.0036(6)
C59 0.0261(7) 0.0261(8) 0.0182(7) 0.0018(6) 0.0068(6) 0.0061(6)
C60 0.0222(7) 0.0244(7) 0.0149(7) 0.0042(5) 0.0036(5) -0.0002(5)
C61 0.0280(7) 0.0215(7) 0.0196(7) 0.0009(6) 0.0039(6) 0.0042(6)
C62 0.0246(7) 0.0269(8) 0.0165(7) -0.0008(6) 0.0053(5) 0.0032(6)
O14 0.0538(10) 0.0505(10) 0.0471(10) -0.0116(8) -0.0076(8) 0.0128(8)
C63 0.0362(11) 0.0416(12) 0.0567(14) -0.0130(10) -0.0086(10) 0.0051(9)
C64 0.0406(11) 0.0318(10) 0.0510(13) -0.0019(9) -0.0095(9) -0.0018(8)
C65 0.0663(17) 0.0429(13) 0.0508(14) 0.0002(11) 0.0055(12) 0.0149(12)
C66 0.089(2) 0.076(2) 0.0504(17) -0.0129(15) -0.0088(16) 0.0154(19)

loop_
_atom_type_symbol
_atom_type_description
_atom_type_scat_dispersion_real
_atom_type_scat_dispersion_imag
_atom_type_scat_source
C C 0.0033 0.0016 'International Tables Vol C Tables 4.2.6.8 and 6.1.1.4'
H H 0.0000 0.0000 'International Tables Vol C Tables 4.2.6.8 and 6.1.1.4'
N N 0.0061 0.0033 'International Tables Vol C Tables 4.2.6.8 and 6.1.1.4'
O O 0.0106 0.0060 'International Tables Vol C Tables 4.2.6.8 and 6.1.1.4'
Br Br -0.2901 2.4595 'International Tables Vol C Tables 4.2.6.8 and 6.1.1.4'

loop_
_geom_angle_atom_site_label_1
_geom_angle_atom_site_label_2
_geom_angle_atom_site_label_3
_geom_angle
_geom_angle_publ_flag
C5 O1 C4 120.25(15) yes
C55 O13 C56 115.17(13) yes
C5 N1 C6 120.09(13) yes
C5 N1 H1 120.0 ?
C6 N1 H1 120.0 ?
C8 N2 C9 123.58(14) yes
C8 N2 H2 118.2 ?
C9 N2 H2 118.2 ?
C14 N3 C15 123.52(14) yes
C14 N3 H3 118.2 ?
C15 N3 H3 118.2 ?
C20 N4 C21 122.91(12) yes
C20 N4 H4 118.5 ?
C21 N4 H4 118.5 ?
C24 N5 C25 122.81(13) yes
C24 N5 H5 118.6 ?
C25 N5 H5 118.6 ?
C30 N6 C31 122.72(13) yes
C30 N6 H6 118.6 ?
C31 N6 H6 118.6 ?
C36 N7 C37 121.01(13) yes
C36 N7 H7 119.5 ?
C37 N7 H7 119.5 ?
C39 N8 C40 123.47(13) yes
C39 N8 H8 118.3 ?
C40 N8 H8 118.3 ?
C45 N9 C46 122.99(14) yes
C45 N9 H9 118.5 ?
C46 N9 H9 118.5 ?
C51 N10 C52 121.65(14) yes
C51 N10 H10 119.2 ?
C52 N10 H10 119.2 ?
C4 C1 H1A 109.5 ?
C4 C1 H1B 109.5 ?
H1A C1 H1B 109.5 ?
C4 C1 H1C 109.5 ?
H1A C1 H1C 109.5 ?
H1B C1 H1C 109.5 ?
C4 C2 H2A 109.5 ?
C4 C2 H2B 109.5 ?
H2A C2 H2B 109.5 ?
C4 C2 H2C 109.5 ?
H2A C2 H2C 109.5 ?
H2B C2 H2C 109.5 ?
C4 C3 H3A 109.5 ?
C4 C3 H3B 109.5 ?
H3A C3 H3B 109.5 ?
C4 C3 H3C 109.5 ?
H3A C3 H3C 109.5 ?
H3B C3 H3C 109.5 ?
O1 C4 C1 111.9(3) ?
O1 C4 C3 101.62(17) ?
C1 C4 C3 110.7(2) ?
O1 C4 C2 108.2(2) ?
C1 C4 C2 112.9(3) ?
C3 C4 C2 110.9(3) ?
O2 C5 O1 125.63(16) ?
O2 C5 N1 123.49(16) ?
O1 C5 N1 110.88(14) ?
N1 C6 C7 109.60(13) ?
N1 C6 C8 114.31(13) ?
C7 C6 C8 110.23(13) ?
N1 C6 H6A 107.5 ?
C7 C6 H6A 107.5 ?
C8 C6 H6A 107.5 ?
C6 C7 H7A 109.5 ?
C6 C7 H7B 109.5 ?
H7A C7 H7B 109.5 ?
C6 C7 H7C 109.5 ?
H7A C7 H7C 109.5 ?
H7B C7 H7C 109.5 ?
O3 C8 N2 123.62(15) ?
O3 C8 C6 119.07(14) ?
N2 C8 C6 117.31(14) ?
N2 C9 C10 113.98(14) ?
N2 C9 C13 112.93(13) ?
C10 C9 C13 102.98(13) ?
N2 C9 H9A 108.9 ?
C10 C9 H9A 108.9 ?
C13 C9 H9A 108.9 ?
C9 C10 C11 102.34(16) ?
C9 C10 H10A 111.3 ?
C11 C10 H10A 111.3 ?
C9 C10 H10B 111.3 ?
C11 C10 H10B 111.3 ?
H10A C10 H10B 109.2 ?
C12 C11 C10 105.58(15) ?
C12 C11 H11A 110.6 ?
C10 C11 H11A 110.6 ?
C12 C11 H11B 110.6 ?
C10 C11 H11B 110.6 ?
H11A C11 H11B 108.8 ?
C11 C12 C13 106.76(14) ?
C11 C12 H12A 110.4 ?
C13 C12 H12A 110.4 ?
C11 C12 H12B 110.4 ?
C13 C12 H12B 110.4 ?
H12A C12 H12B 108.6 ?
C14 C13 C12 113.80(14) ?
C14 C13 C9 112.01(13) ?
C12 C13 C9 103.82(13) ?
C14 C13 H13 109.0 ?
C12 C13 H13 109.0 ?
C9 C13 H13 109.0 ?
O4 C14 N3 122.59(16) ?
O4 C14 C13 121.88(15) ?
N3 C14 C13 115.50(14) ?
N3 C15 C16 113.09(14) ?
N3 C15 C19 113.16(12) ?
C16 C15 C19 103.85(14) ?
N3 C15 H15 108.8 ?
C16 C15 H15 108.8 ?
C19 C15 H15 108.8 ?
C17 C16 C15 102.27(14) ?
C17 C16 H16A 111.3 ?
C15 C16 H16A 111.3 ?
C17 C16 H16B 111.3 ?
C15 C16 H16B 111.3 ?
H16A C16 H16B 109.2 ?
C16 C17 C18 103.40(14) ?
C16 C17 H17A 111.1 ?
C18 C17 H17A 111.1 ?
C16 C17 H17B 111.1 ?
C18 C17 H17B 111.1 ?
H17A C17 H17B 109.0 ?
C17 C18 C19 105.43(15) ?
C17 C18 H18A 110.7 ?
C19 C18 H18A 110.7 ?
C17 C18 H18B 110.7 ?
C19 C18 H18B 110.7 ?
H18A C18 H18B 108.8 ?
C20 C19 C15 111.31(12) ?
C20 C19 C18 111.64(13) ?
C15 C19 C18 105.32(12) ?
C20 C19 H19 109.5 ?
C15 C19 H19 109.5 ?
C18 C19 H19 109.5 ?
O5 C20 N4 122.49(14) ?
O5 C20 C19 121.68(13) ?
N4 C20 C19 115.83(13) ?
N4 C21 C22 110.52(13) ?
N4 C21 C23 107.18(12) ?
C22 C21 C23 110.15(14) ?
N4 C21 C24 112.55(12) ?
C22 C21 C24 110.02(13) ?
C23 C21 C24 106.30(13) ?
C21 C22 H22A 109.5 ?
C21 C22 H22B 109.5 ?
H22A C22 H22B 109.5 ?
C21 C22 H22C 109.5 ?
H22A C22 H22C 109.5 ?
H22B C22 H22C 109.5 ?
C21 C23 H23A 109.5 ?
C21 C23 H23B 109.5 ?
H23A C23 H23B 109.5 ?
C21 C23 H23C 109.5 ?
H23A C23 H23C 109.5 ?
H23B C23 H23C 109.5 ?
O6 C24 N5 123.42(14) ?
O6 C24 C21 119.65(13) ?
N5 C24 C21 116.62(13) ?
N5 C25 C29 115.00(12) ?
N5 C25 C26 112.42(13) ?
C29 C25 C26 103.78(13) ?
N5 C25 H25 108.5 ?
C29 C25 H25 108.5 ?
C26 C25 H25 108.5 ?
C27 C26 C25 105.99(14) ?
C27 C26 H26A 110.5 ?
C25 C26 H26A 110.5 ?
C27 C26 H26B 110.5 ?
C25 C26 H26B 110.5 ?
H26A C26 H26B 108.7 ?
C28 C27 C26 105.52(14) ?
C28 C27 H27A 110.6 ?
C26 C27 H27A 110.6 ?
C28 C27 H27B 110.6 ?
C26 C27 H27B 110.6 ?
H27A C27 H27B 108.8 ?
C29 C28 C27 103.53(13) ?
C29 C28 H28A 111.1 ?
C27 C28 H28A 111.1 ?
C29 C28 H28B 111.1 ?
C27 C28 H28B 111.1 ?
H28A C28 H28B 109.0 ?
C30 C29 C28 113.87(13) ?
C30 C29 C25 113.29(12) ?
C28 C29 C25 101.70(12) ?
C30 C29 H29 109.2 ?
C28 C29 H29 109.2 ?
C25 C29 H29 109.2 ?
O7 C30 N6 122.46(14) ?
O7 C30 C29 122.38(14) ?
N6 C30 C29 115.15(13) ?
N6 C31 C32 112.86(13) ?
N6 C31 C35 113.79(12) ?
C32 C31 C35 104.00(12) ?
N6 C31 H31 108.7 ?
C32 C31 H31 108.7 ?
C35 C31 H31 108.7 ?
C31 C32 C33 102.18(12) ?
C31 C32 H32A 111.3 ?
C33 C32 H32A 111.3 ?
C31 C32 H32B 111.3 ?
C33 C32 H32B 111.3 ?
H32A C32 H32B 109.2 ?
C32 C33 C34 104.10(13) ?
C32 C33 H33A 110.9 ?
C34 C33 H33A 110.9 ?
C32 C33 H33B 110.9 ?
C34 C33 H33B 110.9 ?
H33A C33 H33B 109.0 ?
C33 C34 C35 106.24(13) ?
C33 C34 H34A 110.5 ?
C35 C34 H34A 110.5 ?
C33 C34 H34B 110.5 ?
C35 C34 H34B 110.5 ?
H34A C34 H34B 108.7 ?
C36 C35 C34 113.52(13) ?
C36 C35 C31 111.14(12) ?
C34 C35 C31 104.94(12) ?
C36 C35 H35 109.0 ?
C34 C35 H35 109.0 ?
C31 C35 H35 109.0 ?
O8 C36 N7 121.75(14) ?
O8 C36 C35 122.85(14) ?
N7 C36 C35 115.37(13) ?
N7 C37 C39 115.13(12) ?
N7 C37 C38 109.55(13) ?
C39 C37 C38 110.12(14) ?
N7 C37 H37 107.2 ?
C39 C37 H37 107.2 ?
C38 C37 H37 107.2 ?
C37 C38 H38A 109.5 ?
C37 C38 H38B 109.5 ?
H38A C38 H38B 109.5 ?
C37 C38 H38C 109.5 ?
H38A C38 H38C 109.5 ?
H38B C38 H38C 109.5 ?
O9 C39 N8 124.07(15) ?
O9 C39 C37 118.16(15) ?
N8 C39 C37 117.74(13) ?
N8 C40 C41 112.84(13) ?
N8 C40 C44 111.33(12) ?
C41 C40 C44 104.98(13) ?
N8 C40 H40 109.2 ?
C41 C40 H40 109.2 ?
C44 C40 H40 109.2 ?
C42 C41 C40 106.16(14) ?
C42 C41 H41A 110.5 ?
C40 C41 H41A 110.5 ?
C42 C41 H41B 110.5 ?
C40 C41 H41B 110.5 ?
H41A C41 H41B 108.7 ?
C43 C42 C41 105.19(14) ?
C43 C42 H42A 110.7 ?
C41 C42 H42A 110.7 ?
C43 C42 H42B 110.7 ?
C41 C42 H42B 110.7 ?
H42A C42 H42B 108.8 ?
C44 C43 C42 102.59(15) ?
C44 C43 H43A 111.2 ?
C42 C43 H43A 111.2 ?
C44 C43 H43B 111.2 ?
C42 C43 H43B 111.2 ?
H43A C43 H43B 109.2 ?
C45 C44 C43 113.97(14) ?
C45 C44 C40 112.68(13) ?
C43 C44 C40 103.85(14) ?
C45 C44 H44 108.7 ?
C43 C44 H44 108.7 ?
C40 C44 H44 108.7 ?
O10 C45 N9 122.80(16) ?
O10 C45 C44 121.94(16) ?
N9 C45 C44 115.25(14) ?
N9 C46 C47 113.46(14) ?
N9 C46 C50 114.64(13) ?
C47 C46 C50 103.61(14) ?
N9 C46 H46 108.3 ?
C47 C46 H46 108.3 ?
C50 C46 H46 108.3 ?
C48 C47 C46 102.27(14) ?
C48 C47 H47A 111.3 ?
C46 C47 H47A 111.3 ?
C48 C47 H47B 111.3 ?
C46 C47 H47B 111.3 ?
H47A C47 H47B 109.2 ?
C47 C48 C49 103.76(14) ?
C47 C48 H48A 111.0 ?
C49 C48 H48A 111.0 ?
C47 C48 H48B 111.0 ?
C49 C48 H48B 111.0 ?
H48A C48 H48B 109.0 ?
C48 C49 C50 105.91(15) ?
C48 C49 H49A 110.6 ?
C50 C49 H49A 110.6 ?
C48 C49 H49B 110.6 ?
C50 C49 H49B 110.6 ?
H49A C49 H49B 108.7 ?
C51 C50 C49 112.41(14) ?
C51 C50 C46 110.32(14) ?
C49 C50 C46 105.05(13) ?
C51 C50 H50 109.7 ?
C49 C50 H50 109.7 ?
C46 C50 H50 109.7 ?
O11 C51 N10 121.21(16) ?
O11 C51 C50 122.12(16) ?
N10 C51 C50 116.66(14) ?
N10 C52 C53 107.46(14) ?
N10 C52 C54 110.47(15) ?
C53 C52 C54 110.59(18) ?
N10 C52 C55 107.54(13) ?
C53 C52 C55 106.67(15) ?
C54 C52 C55 113.83(14) ?
C52 C53 H53A 109.5 ?
C52 C53 H53B 109.5 ?
H53A C53 H53B 109.5 ?
C52 C53 H53C 109.5 ?
H53A C53 H53C 109.5 ?
H53B C53 H53C 109.5 ?
C52 C54 H54A 109.5 ?
C52 C54 H54B 109.5 ?
H54A C54 H54B 109.5 ?
C52 C54 H54C 109.5 ?
H54A C54 H54C 109.5 ?
H54B C54 H54C 109.5 ?
O12 C55 O13 123.59(15) ?
O12 C55 C52 124.34(15) ?
O13 C55 C52 111.82(14) ?
O13 C56 C57 106.29(13) ?
O13 C56 H56A 110.5 ?
C57 C56 H56A 110.5 ?
O13 C56 H56B 110.5 ?
C57 C56 H56B 110.5 ?
H56A C56 H56B 108.7 ?
C58 C57 C62 118.71(15) ?
C58 C57 C56 121.29(15) ?
C62 C57 C56 119.98(15) ?
C57 C58 C59 120.74(15) ?
C57 C58 H58 119.6 ?
C59 C58 H58 119.6 ?
C60 C59 C58 119.01(15) ?
C60 C59 H59 120.5 ?
C58 C59 H59 120.5 ?
C59 C60 C61 121.50(15) ?
C59 C60 Br1 119.51(12) ?
C61 C60 Br1 118.98(13) ?
C62 C61 C60 118.55(15) ?
C62 C61 H61 120.7 ?
C60 C61 H61 120.7 ?
C61 C62 C57 121.40(15) ?
C61 C62 H62 119.3 ?
C57 C62 H62 119.3 ?
C65 O14 C64 115.0(2) yes
C64 C63 H63A 109.5 ?
C64 C63 H63B 109.5 ?
H63A C63 H63B 109.5 ?
C64 C63 H63C 109.5 ?
H63A C63 H63C 109.5 ?
H63B C63 H63C 109.5 ?
O14 C64 C63 107.33(19) ?
O14 C64 H64A 110.2 ?
C63 C64 H64A 110.2 ?
O14 C64 H64B 110.2 ?
C63 C64 H64B 110.2 ?
H64A C64 H64B 108.5 ?
O14 C65 C66 109.1(3) ?
O14 C65 H65A 109.9 ?
C66 C65 H65A 109.9 ?
O14 C65 H65B 109.9 ?
C66 C65 H65B 109.9 ?
H65A C65 H65B 108.3 ?
C65 C66 H66A 109.5 ?
C65 C66 H66B 109.5 ?
H66A C66 H66B 109.5 ?
C65 C66 H66C 109.5 ?
H66A C66 H66C 109.5 ?
H66B C66 H66C 109.5 ?

loop_
_geom_bond_atom_site_label_1
_geom_bond_atom_site_label_2
_geom_bond_distance
_geom_bond_publ_flag
Br1 C60 1.8937(16) yes
O1 C5 1.343(2) yes
O1 C4 1.470(2) yes
O2 C5 1.229(2) yes
O3 C8 1.231(2) yes
O4 C14 1.239(2) yes
O5 C20 1.2362(18) yes
O6 C24 1.2348(19) yes
O7 C30 1.2352(19) yes
O8 C36 1.2302(19) yes
O9 C39 1.2377(19) yes
O10 C45 1.234(2) yes
O11 C51 1.237(2) yes
O12 C55 1.189(2) yes
O13 C55 1.343(2) yes
O13 C56 1.4579(19) yes
N1 C5 1.346(2) yes
N1 C6 1.448(2) yes
N1 H1 0.8800 ?
N2 C8 1.337(2) yes
N2 C9 1.459(2) yes
N2 H2 0.8800 ?
N3 C14 1.333(2) yes
N3 C15 1.448(2) yes
N3 H3 0.8800 ?
N4 C20 1.3496(19) yes
N4 C21 1.4636(19) yes
N4 H4 0.8800 ?
N5 C24 1.338(2) yes
N5 C25 1.4540(19) yes
N5 H5 0.8800 ?
N6 C30 1.348(2) yes
N6 C31 1.4545(19) yes
N6 H6 0.8800 ?
N7 C36 1.3524(19) yes
N7 C37 1.4537(19) yes
N7 H7 0.8800 ?
N8 C39 1.329(2) yes
N8 C40 1.462(2) yes
N8 H8 0.8800 ?
N9 C45 1.348(2) yes
N9 C46 1.448(2) yes
N9 H9 0.8800 ?
N10 C51 1.335(2) yes
N10 C52 1.462(2) yes
N10 H10 0.8800 ?
C1 C4 1.492(5) ?
C1 H1A 0.9800 ?
C1 H1B 0.9800 ?
C1 H1C 0.9800 ?
C2 C4 1.534(4) ?
C2 H2A 0.9800 ?
C2 H2B 0.9800 ?
C2 H2C 0.9800 ?
C3 C4 1.526(3) ?
C3 H3A 0.9800 ?
C3 H3B 0.9800 ?
C3 H3C 0.9800 ?
C6 C7 1.528(2) ?
C6 C8 1.536(2) ?
C6 H6A 1.0000 ?
C7 H7A 0.9800 ?
C7 H7B 0.9800 ?
C7 H7C 0.9800 ?
C9 C10 1.531(3) ?
C9 C13 1.549(2) ?
C9 H9A 1.0000 ?
C10 C11 1.541(3) ?
C10 H10A 0.9900 ?
C10 H10B 0.9900 ?
C11 C12 1.538(3) ?
C11 H11A 0.9900 ?
C11 H11B 0.9900 ?
C12 C13 1.541(2) ?
C12 H12A 0.9900 ?
C12 H12B 0.9900 ?
C13 C14 1.518(2) ?
C13 H13 1.0000 ?
C15 C16 1.528(2) ?
C15 C19 1.552(2) ?
C15 H15 1.0000 ?
C16 C17 1.528(3) ?
C16 H16A 0.9900 ?
C16 H16B 0.9900 ?
C17 C18 1.541(2) ?
C17 H17A 0.9900 ?
C17 H17B 0.9900 ?
C18 C19 1.558(2) ?
C18 H18A 0.9900 ?
C18 H18B 0.9900 ?
C19 C20 1.512(2) ?
C19 H19 1.0000 ?
C21 C22 1.535(2) ?
C21 C23 1.535(2) ?
C21 C24 1.538(2) ?
C22 H22A 0.9800 ?
C22 H22B 0.9800 ?
C22 H22C 0.9800 ?
C23 H23A 0.9800 ?
C23 H23B 0.9800 ?
C23 H23C 0.9800 ?
C25 C29 1.544(2) ?
C25 C26 1.546(2) ?
C25 H25 1.0000 ?
C26 C27 1.541(3) ?
C26 H26A 0.9900 ?
C26 H26B 0.9900 ?
C27 C28 1.531(3) ?
C27 H27A 0.9900 ?
C27 H27B 0.9900 ?
C28 C29 1.527(2) ?
C28 H28A 0.9900 ?
C28 H28B 0.9900 ?
C29 C30 1.514(2) ?
C29 H29 1.0000 ?
C31 C32 1.527(2) ?
C31 C35 1.560(2) ?
C31 H31 1.0000 ?
C32 C33 1.530(2) ?
C32 H32A 0.9900 ?
C32 H32B 0.9900 ?
C33 C34 1.539(2) ?
C33 H33A 0.9900 ?
C33 H33B 0.9900 ?
C34 C35 1.546(2) ?
C34 H34A 0.9900 ?
C34 H34B 0.9900 ?
C35 C36 1.519(2) ?
C35 H35 1.0000 ?
C37 C39 1.524(2) ?
C37 C38 1.533(2) ?
C37 H37 1.0000 ?
C38 H38A 0.9800 ?
C38 H38B 0.9800 ?
C38 H38C 0.9800 ?
C40 C41 1.549(2) ?
C40 C44 1.555(2) ?
C40 H40 1.0000 ?
C41 C42 1.536(3) ?
C41 H41A 0.9900 ?
C41 H41B 0.9900 ?
C42 C43 1.528(3) ?
C42 H42A 0.9900 ?
C42 H42B 0.9900 ?
C43 C44 1.525(2) ?
C43 H43A 0.9900 ?
C43 H43B 0.9900 ?
C44 C45 1.524(2) ?
C44 H44 1.0000 ?
C46 C47 1.534(2) ?
C46 C50 1.559(2) ?
C46 H46 1.0000 ?
C47 C48 1.522(3) ?
C47 H47A 0.9900 ?
C47 H47B 0.9900 ?
C48 C49 1.531(3) ?
C48 H48A 0.9900 ?
C48 H48B 0.9900 ?
C49 C50 1.554(2) ?
C49 H49A 0.9900 ?
C49 H49B 0.9900 ?
C50 C51 1.512(2) ?
C50 H50 1.0000 ?
C52 C53 1.523(3) ?
C52 C54 1.534(3) ?
C52 C55 1.538(2) ?
C53 H53A 0.9800 ?
C53 H53B 0.9800 ?
C53 H53C 0.9800 ?
C54 H54A 0.9800 ?
C54 H54B 0.9800 ?
C54 H54C 0.9800 ?
C56 C57 1.497(2) ?
C56 H56A 0.9900 ?
C56 H56B 0.9900 ?
C57 C58 1.392(2) ?
C57 C62 1.401(2) ?
C58 C59 1.398(2) ?
C58 H58 0.9500 ?
C59 C60 1.383(2) ?
C59 H59 0.9500 ?
C60 C61 1.395(2) ?
C61 C62 1.383(2) ?
C61 H61 0.9500 ?
C62 H62 0.9500 ?
O14 C65 1.394(3) yes
O14 C64 1.417(3) yes
C63 C64 1.497(4) ?
C63 H63A 0.9800 ?
C63 H63B 0.9800 ?
C63 H63C 0.9800 ?
C64 H64A 0.9900 ?
C64 H64B 0.9900 ?
C65 C66 1.504(4) ?
C65 H65A 0.9900 ?
C65 H65B 0.9900 ?
C66 H66A 0.9800 ?
C66 H66B 0.9800 ?
C66 H66C 0.9800 ?

loop_
_geom_hbond_atom_site_label_D
_geom_hbond_atom_site_label_H
_geom_hbond_atom_site_label_A
_geom_hbond_distance_DH
_geom_hbond_distance_HA
_geom_hbond_distance_DA
_geom_hbond_angle_DHA
_geom_hbond_site_symmetry_A
N1 H1 O11 0.88 1.98 2.7712(19) 148.4 1_456
N3 H3 O2 0.88 2.10 2.8547(18) 143.3 .
N4 H4 O3 0.88 2.00 2.8602(17) 164.8 .
N5 H5 O4 0.88 2.08 2.8405(18) 143.9 .
N6 H6 O5 0.88 2.28 2.9667(17) 134.9 .
N7 H7 O6 0.88 2.04 2.8499(17) 153.1 .
N8 H8 O7 0.88 2.05 2.8710(18) 154.9 .
N9 H9 O8 0.88 2.13 2.9694(18) 158.2 .
N10 H10 O9 0.88 1.94 2.8154(18) 172.7 .

loop_
_geom_torsion_atom_site_label_1
_geom_torsion_atom_site_label_2
_geom_torsion_atom_site_label_3
_geom_torsion_atom_site_label_4
_geom_torsion
C5 O1 C4 C1 -63.0(2)
C5 O1 C4 C3 178.87(19)
C5 O1 C4 C2 62.1(3)
C4 O1 C5 O2 18.5(3)
C4 O1 C5 N1 -161.64(19)
C6 N1 C5 O2 1.5(3)
C6 N1 C5 O1 -178.33(14)
C5 N1 C6 C7 164.72(15)
C5 N1 C6 C8 -70.97(19)
C9 N2 C8 O3 -10.1(2)
C9 N2 C8 C6 170.69(14)
N1 C6 C8 O3 165.76(14)
C7 C6 C8 O3 -70.26(18)
N1 C6 C8 N2 -14.96(19)
C7 C6 C8 N2 109.02(16)
C8 N2 C9 C10 144.01(16)
C8 N2 C9 C13 -98.92(18)
N2 C9 C10 C11 165.86(14)
C13 C9 C10 C11 43.16(17)
C9 C10 C11 C12 -32.80(19)
C10 C11 C12 C13 9.9(2)
C11 C12 C13 C14 138.63(16)
C11 C12 C13 C9 16.61(19)
N2 C9 C13 C14 76.31(17)
C10 C9 C13 C14 -160.30(14)
N2 C9 C13 C12 -160.48(14)
C10 C9 C13 C12 -37.09(17)
C15 N3 C14 O4 2.4(2)
C15 N3 C14 C13 -179.34(13)
C12 C13 C14 O4 -32.4(2)
C9 C13 C14 O4 84.95(18)
C12 C13 C14 N3 149.27(14)
C9 C13 C14 N3 -93.36(16)
C14 N3 C15 C16 150.77(15)
C14 N3 C15 C19 -91.49(17)
N3 C15 C16 C17 164.64(14)
C19 C15 C16 C17 41.58(16)
C15 C16 C17 C18 -43.49(18)
C16 C17 C18 C19 28.51(18)
N3 C15 C19 C20 92.12(15)
C16 C15 C19 C20 -144.86(13)
N3 C15 C19 C18 -146.72(13)
C16 C15 C19 C18 -23.71(16)
C17 C18 C19 C20 117.98(14)
C17 C18 C19 C15 -2.96(16)
C21 N4 C20 O5 8.3(2)
C21 N4 C20 C19 -171.87(13)
C15 C19 C20 O5 68.04(18)
C18 C19 C20 O5 -49.34(19)
C15 C19 C20 N4 -111.76(14)
C18 C19 C20 N4 130.86(14)
C20 N4 C21 C22 64.00(18)
C20 N4 C21 C23 -175.95(14)
C20 N4 C21 C24 -59.44(18)
C25 N5 C24 O6 4.7(2)
C25 N5 C24 C21 -168.98(13)
N4 C21 C24 O6 151.70(14)
C22 C21 C24 O6 28.0(2)
C23 C21 C24 O6 -91.25(17)
N4 C21 C24 N5 -34.41(18)
C22 C21 C24 N5 -158.13(14)
C23 C21 C24 N5 82.63(16)
C24 N5 C25 C29 -115.88(15)
C24 N5 C25 C26 125.64(16)
N5 C25 C26 C27 146.00(15)
C29 C25 C26 C27 21.11(18)
C25 C26 C27 C28 5.7(2)
C26 C27 C28 C29 -30.76(19)
C27 C28 C29 C30 165.92(14)
C27 C28 C29 C25 43.69(16)
N5 C25 C29 C30 74.31(16)
C26 C25 C29 C30 -162.48(13)
N5 C25 C29 C28 -163.07(13)
C26 C25 C29 C28 -39.86(15)
C31 N6 C30 O7 -1.1(2)
C31 N6 C30 C29 178.71(12)
C28 C29 C30 O7 -12.2(2)
C25 C29 C30 O7 103.35(16)
C28 C29 C30 N6 167.97(13)
C25 C29 C30 N6 -76.44(16)
C30 N6 C31 C32 138.73(15)
C30 N6 C31 C35 -103.06(16)
N6 C31 C32 C33 165.15(12)
C35 C31 C32 C33 41.34(14)
C31 C32 C33 C34 -41.30(15)
C32 C33 C34 C35 25.35(17)
C33 C34 C35 C36 121.70(14)
C33 C34 C35 C31 0.15(16)
N6 C31 C35 C36 88.06(15)
C32 C31 C35 C36 -148.74(12)
N6 C31 C35 C34 -148.85(13)
C32 C31 C35 C34 -25.65(15)
C37 N7 C36 O8 7.5(2)
C37 N7 C36 C35 -174.38(13)
C34 C35 C36 O8 -25.9(2)
C31 C35 C36 O8 92.12(17)
C34 C35 C36 N7 156.05(13)
C31 C35 C36 N7 -85.94(15)
C36 N7 C37 C39 -69.15(19)
C36 N7 C37 C38 166.12(15)
C40 N8 C39 O9 -10.0(2)
C40 N8 C39 C37 172.10(13)
N7 C37 C39 O9 161.59(14)
C38 C37 C39 O9 -73.98(18)
N7 C37 C39 N8 -20.4(2)
C38 C37 C39 N8 104.08(16)
C39 N8 C40 C41 142.62(15)
C39 N8 C40 C44 -99.64(17)
N8 C40 C41 C42 126.50(15)
C44 C40 C41 C42 5.09(17)
C40 C41 C42 C43 20.30(18)
C41 C42 C43 C44 -38.15(17)
C42 C43 C44 C45 164.09(14)
C42 C43 C44 C40 41.12(16)
N8 C40 C44 C45 85.21(16)
C41 C40 C44 C45 -152.40(13)
N8 C40 C44 C43 -150.98(13)
C41 C40 C44 C43 -28.59(16)
C46 N9 C45 O10 -0.8(3)
C46 N9 C45 C44 178.24(14)
C43 C44 C45 O10 -28.8(2)
C40 C44 C45 O10 89.21(19)
C43 C44 C45 N9 152.15(14)
C40 C44 C45 N9 -89.83(17)
C45 N9 C46 C47 140.44(16)
C45 N9 C46 C50 -100.79(18)
N9 C46 C47 C48 166.07(14)
C50 C46 C47 C48 41.13(16)
C46 C47 C48 C49 -43.23(17)
C47 C48 C49 C50 28.44(19)
C48 C49 C50 C51 117.09(16)
C48 C49 C50 C46 -2.90(18)
N9 C46 C50 C51 91.02(16)
C47 C46 C50 C51 -144.81(14)
N9 C46 C50 C49 -147.62(14)
C47 C46 C50 C49 -23.44(16)
C52 N10 C51 O11 -1.7(3)
C52 N10 C51 C50 177.11(15)
C49 C50 C51 O11 -34.6(2)
C46 C50 C51 O11 82.3(2)
C49 C50 C51 N10 146.59(16)
C46 C50 C51 N10 -96.52(17)
C51 N10 C52 C53 169.18(16)
C51 N10 C52 C54 -70.1(2)
C51 N10 C52 C55 54.7(2)
C56 O13 C55 O12 0.4(3)
C56 O13 C55 C52 -174.08(14)
N10 C52 C55 O12 39.6(2)
C53 C52 C55 O12 -75.5(2)
C54 C52 C55 O12 162.3(2)
N10 C52 C55 O13 -146.01(14)
C53 C52 C55 O13 98.96(17)
C54 C52 C55 O13 -23.3(2)
C55 O13 C56 C57 171.48(14)
O13 C56 C57 C58 117.01(16)
O13 C56 C57 C62 -61.54(19)
C62 C57 C58 C59 2.2(2)
C56 C57 C58 C59 -176.39(15)
C57 C58 C59 C60 -0.1(2)
C58 C59 C60 C61 -2.5(2)
C58 C59 C60 Br1 176.64(12)
C59 C60 C61 C62 2.8(2)
Br1 C60 C61 C62 -176.31(12)
C60 C61 C62 C57 -0.6(2)
C58 C57 C62 C61 -1.8(2)
C56 C57 C62 C61 176.75(15)
C65 O14 C64 C63 -165.2(2)
C64 O14 C65 C66 174.4(3)
